data_2237697
loop_
_publ_author_name
'Fun, Hoong-Kun'
'Quah, Ching Kheng'
'Aich, Krishnendu'
'Das, Sangita'
'Goswami, Shyamaprosad'

_publ_section_title
;
 7-Hydroxymethyl-2-pivaloylamino-1,8-naphthyridine
;
_journal_coeditor_code RZ5047
_journal_issue 4
_journal_name_full 'Acta Crystallographica Section E'
_journal_page_first o503
_journal_paper_doi 10.1107/S1600536813005527
_journal_volume 69
_journal_year 2013
_chemical_formula_iupac 'C14 H17 N3 O2'
_chemical_formula_moiety 'C14 H17 N3 O2'
_chemical_formula_sum 'C14 H17 N3 O2'
_chemical_formula_weight 259.31
_chemical_name_systematic
;
7-Hydroxymethyl-2-pivaloylamino-1,8-naphthyridine
;
_space_group_IT_number 14
_symmetry_cell_setting monoclinic
_symmetry_space_group_name_Hall '-P 2ybc'
_symmetry_space_group_name_H-M 'P 1 21/c 1'
_atom_sites_solution_hydrogens geom
_atom_sites_solution_primary direct
_atom_sites_solution_secondary difmap
_audit_creation_method SHELXL-97
_cell_angle_alpha 90.00
_cell_angle_beta 97.447(2)
_cell_angle_gamma 90.00
_cell_formula_units_Z 4
_cell_length_a 14.7026(3)
_cell_length_b 6.25860(10)
_cell_length_c 14.7035(3)
_cell_measurement_reflns_used 4518
_cell_measurement_temperature 297(2)
_cell_measurement_theta_max 30.08
_cell_measurement_theta_min 2.79
_cell_volume 1341.57(4)
_computing_cell_refinement 'SAINT (Bruker, 2009)'
_computing_data_collection 'APEX2 (Bruker, 2009)'
_computing_data_reduction 'SAINT (Bruker, 2009)'
_computing_molecular_graphics 'SHELXTL (Sheldrick, 2008)'
_computing_publication_material 'SHELXTL (Sheldrick, 2008) and PLATON (Spek, 2009)'
_computing_structure_refinement 'SHELXTL (Sheldrick, 2008)'
_computing_structure_solution 'SHELXTL (Sheldrick, 2008)'
_diffrn_ambient_temperature 297(2)
_diffrn_measured_fraction_theta_full 0.988
_diffrn_measured_fraction_theta_max 0.988
_diffrn_measurement_device_type
;
Bruker SMART APEXII CCD area-detector
;
_diffrn_measurement_method '\f and \w scans'
_diffrn_radiation_monochromator graphite
_diffrn_radiation_source 'fine-focus sealed tube'
_diffrn_radiation_type MoK\a
_diffrn_radiation_wavelength 0.71073
_diffrn_reflns_av_R_equivalents 0.0417
_diffrn_reflns_av_sigmaI/netI 0.0357
_diffrn_reflns_limit_h_max 20
_diffrn_reflns_limit_h_min -20
_diffrn_reflns_limit_k_max 8
_diffrn_reflns_limit_k_min -8
_diffrn_reflns_limit_l_max 19
_diffrn_reflns_limit_l_min -20
_diffrn_reflns_number 20410
_diffrn_reflns_theta_full 30.23
_diffrn_reflns_theta_max 30.23
_diffrn_reflns_theta_min 2.79
_diffrn_standards_number 0
_exptl_absorpt_coefficient_mu 0.088
_exptl_absorpt_correction_T_max 0.9929
_exptl_absorpt_correction_T_min 0.9564
_exptl_absorpt_correction_type multi-scan
_exptl_absorpt_process_details '(<i>SADABS</i>; Bruker, 2009)'
_exptl_crystal_colour brown
_exptl_crystal_density_diffrn 1.284
_exptl_crystal_density_method 'not measured'
_exptl_crystal_description plate
_exptl_crystal_F_000 552
_exptl_crystal_size_max 0.511
_exptl_crystal_size_mid 0.457
_exptl_crystal_size_min 0.081
_refine_diff_density_max 0.208
_refine_diff_density_min -0.140
_refine_ls_extinction_method none
_refine_ls_goodness_of_fit_ref 1.141
_refine_ls_hydrogen_treatment mixed
_refine_ls_matrix_type full
_refine_ls_number_parameters 183
_refine_ls_number_reflns 3949
_refine_ls_number_restraints 0
_refine_ls_restrained_S_all 1.141
_refine_ls_R_factor_all 0.1156
_refine_ls_R_factor_gt 0.0737
_refine_ls_shift/su_max 0.001
_refine_ls_shift/su_mean 0.001
_refine_ls_structure_factor_coef Fsqd
_refine_ls_weighting_details 'calc w=1/[\s^2^(Fo^2^)+(0.0366P)^2^+0.5060P] where P=(Fo^2^+2Fc^2^)/3'
_refine_ls_weighting_scheme calc
_refine_ls_wR_factor_gt 0.1330
_refine_ls_wR_factor_ref 0.1476
_reflns_number_gt 2551
_reflns_number_total 3949
_reflns_threshold_expression I>2\s(I)
_cod_data_source_file rz5047.cif
_cod_data_source_block I
_cod_original_sg_symbol_H-M 'P 21/c'
_cod_database_code 2237697
_cod_database_fobs_code 2237697

loop_
_symmetry_equiv_pos_as_xyz
'x, y, z'
'-x, y+1/2, -z+1/2'
'-x, -y, -z'
'x, -y-1/2, z-1/2'

loop_
_atom_site_type_symbol
_atom_site_label
_atom_site_fract_x
_atom_site_fract_y
_atom_site_fract_z
_atom_site_U_iso_or_equiv
_atom_site_adp_type
_atom_site_calc_flag
_atom_site_refinement_flags
_atom_site_occupancy
_atom_site_symmetry_multiplicity
O O1 0.70708(11) -0.0049(3) 0.72243(11) 0.0731(5) Uani d . 1 1
O O2 1.20193(11) 0.4754(2) 0.50680(10) 0.0564(4) Uani d . 1 1
N N1 0.93270(10) 0.1958(2) 0.60449(9) 0.0398(4) Uani d . 1 1
N N2 1.08422(10) 0.2310(2) 0.58087(9) 0.0403(4) Uani d . 1 1
C C1 1.01722(12) 0.1059(3) 0.60905(10) 0.0369(4) Uani d . 1 1
C C2 1.16763(13) 0.1520(3) 0.58648(11) 0.0424(4) Uani d . 1 1
C C3 1.19173(15) -0.0552(3) 0.61930(12) 0.0509(5) Uani d . 1 1
H H3A 1.2519 -0.1032 0.6226 0.061 Uiso calc R 1 1
C C4 1.12550(14) -0.1827(3) 0.64593(12) 0.0495(5) Uani d . 1 1
H H4A 1.1396 -0.3206 0.6668 0.059 Uiso calc R 1 1
C C5 1.03554(13) -0.1052(3) 0.64177(11) 0.0410(4) Uani d . 1 1
C C6 0.96182(14) -0.2230(3) 0.66823(11) 0.0468(5) Uani d . 1 1
H H6A 0.9707 -0.3639 0.6876 0.056 Uiso calc R 1 1
C C7 0.87830(14) -0.1325(3) 0.66566(12) 0.0475(5) Uani d . 1 1
H H7A 0.8296 -0.2073 0.6850 0.057 Uiso calc R 1 1
C C8 0.86672(13) 0.0803(3) 0.63253(11) 0.0406(4) Uani d . 1 1
N N3 0.78116(12) 0.1817(3) 0.62256(12) 0.0490(4) Uani d . 1 1
C C9 0.70570(14) 0.1334(3) 0.66391(14) 0.0505(5) Uani d . 1 1
C C10 0.61984(14) 0.2648(3) 0.63154(15) 0.0578(6) Uani d . 1 1
C C11 0.59481(17) 0.2364(5) 0.52733(18) 0.0814(8) Uani d . 1 1
H H11A 0.5892 0.0869 0.5130 0.122 Uiso calc R 1 1
H H11B 0.6420 0.2979 0.4962 0.122 Uiso calc R 1 1
H H11C 0.5376 0.3066 0.5077 0.122 Uiso calc R 1 1
C C12 0.54109(18) 0.1846(5) 0.6811(2) 0.0986(10) Uani d . 1 1
H H12A 0.5286 0.0376 0.6656 0.148 Uiso calc R 1 1
H H12B 0.4872 0.2687 0.6627 0.148 Uiso calc R 1 1
H H12C 0.5580 0.1973 0.7462 0.148 Uiso calc R 1 1
C C13 0.63721(16) 0.5019(4) 0.65370(17) 0.0688(6) Uani d . 1 1
H H13A 0.6540 0.5190 0.7186 0.103 Uiso calc R 1 1
H H13B 0.5824 0.5822 0.6344 0.103 Uiso calc R 1 1
H H13C 0.6860 0.5530 0.6220 0.103 Uiso calc R 1 1
C C14 1.23927(14) 0.2947(3) 0.55470(14) 0.0536(5) Uani d . 1 1
H H14A 1.2810 0.3412 0.6075 0.064 Uiso calc R 1 1
H H14B 1.2745 0.2136 0.5152 0.064 Uiso calc R 1 1
H H1N3 0.7793(14) 0.288(4) 0.5889(14) 0.057(6) Uiso d . 1 1
H H1O2 1.1439(18) 0.474(4) 0.5097(18) 0.087(9) Uiso d . 1 1

loop_
_atom_site_aniso_label
_atom_site_aniso_U_11
_atom_site_aniso_U_22
_atom_site_aniso_U_33
_atom_site_aniso_U_12
_atom_site_aniso_U_13
_atom_site_aniso_U_23
O1 0.0823(11) 0.0626(10) 0.0797(11) -0.0054(9) 0.0311(9) 0.0198(9)
O2 0.0555(9) 0.0436(8) 0.0725(10) 0.0026(7) 0.0170(8) 0.0102(7)
N1 0.0502(9) 0.0312(8) 0.0379(7) 0.0001(7) 0.0052(6) 0.0041(6)
N2 0.0505(9) 0.0323(8) 0.0381(7) 0.0023(7) 0.0061(6) 0.0028(6)
C1 0.0543(11) 0.0285(9) 0.0277(8) 0.0023(8) 0.0041(7) -0.0003(7)
C2 0.0531(11) 0.0408(10) 0.0333(8) 0.0059(9) 0.0058(8) -0.0014(7)
C3 0.0610(13) 0.0464(12) 0.0453(10) 0.0178(10) 0.0074(9) 0.0020(9)
C4 0.0760(14) 0.0356(10) 0.0373(9) 0.0169(10) 0.0082(9) 0.0056(8)
C5 0.0648(12) 0.0305(9) 0.0276(8) 0.0050(8) 0.0060(8) -0.0004(7)
C6 0.0770(14) 0.0275(9) 0.0354(9) 0.0005(9) 0.0058(9) 0.0041(7)
C7 0.0673(13) 0.0343(10) 0.0415(10) -0.0090(9) 0.0087(9) 0.0036(8)
C8 0.0524(11) 0.0351(9) 0.0339(8) -0.0032(8) 0.0035(8) -0.0002(7)
N3 0.0524(10) 0.0409(9) 0.0547(10) -0.0029(8) 0.0105(8) 0.0112(8)
C9 0.0579(12) 0.0413(11) 0.0538(11) -0.0123(9) 0.0132(9) -0.0048(9)
C10 0.0519(12) 0.0484(12) 0.0749(14) -0.0070(10) 0.0151(11) -0.0055(11)
C11 0.0617(15) 0.0837(19) 0.0930(18) 0.0035(13) -0.0122(13) -0.0208(15)
C12 0.0694(17) 0.084(2) 0.152(3) -0.0073(15) 0.0491(18) 0.009(2)
C13 0.0699(15) 0.0540(14) 0.0838(16) -0.0001(12) 0.0141(12) -0.0100(12)
C14 0.0532(12) 0.0512(12) 0.0571(12) 0.0051(10) 0.0094(9) 0.0030(10)

loop_
_atom_type_symbol
_atom_type_description
_atom_type_scat_dispersion_real
_atom_type_scat_dispersion_imag
_atom_type_scat_source
C C 0.0033 0.0016 'International Tables Vol C Tables 4.2.6.8 and 6.1.1.4'
H H 0.0000 0.0000 'International Tables Vol C Tables 4.2.6.8 and 6.1.1.4'
N N 0.0061 0.0033 'International Tables Vol C Tables 4.2.6.8 and 6.1.1.4'
O O 0.0106 0.0060 'International Tables Vol C Tables 4.2.6.8 and 6.1.1.4'

loop_
_geom_angle_atom_site_label_1
_geom_angle_atom_site_label_2
_geom_angle_atom_site_label_3
_geom_angle
C14 O2 H1O2 106.9(18)
C8 N1 C1 117.60(15)
C2 N2 C1 117.98(15)
N1 C1 N2 116.06(15)
N1 C1 C5 122.31(17)
N2 C1 C5 121.63(16)
N2 C2 C3 123.87(18)
N2 C2 C14 116.29(16)
C3 C2 C14 119.83(17)
C4 C3 C2 118.79(18)
C4 C3 H3A 120.6
C2 C3 H3A 120.6
C3 C4 C5 119.48(17)
C3 C4 H4A 120.3
C5 C4 H4A 120.3
C4 C5 C6 124.22(17)
C4 C5 C1 118.24(17)
C6 C5 C1 117.54(17)
C7 C6 C5 120.21(17)
C7 C6 H6A 119.9
C5 C6 H6A 119.9
C6 C7 C8 118.16(18)
C6 C7 H7A 120.9
C8 C7 H7A 120.9
N1 C8 N3 113.99(16)
N1 C8 C7 124.12(18)
N3 C8 C7 121.81(18)
C9 N3 C8 128.60(18)
C9 N3 H1N3 118.5(15)
C8 N3 H1N3 112.8(15)
O1 C9 N3 122.1(2)
O1 C9 C10 122.61(19)
N3 C9 C10 115.32(18)
C9 C10 C12 108.7(2)
C9 C10 C13 110.25(18)
C12 C10 C13 109.4(2)
C9 C10 C11 109.20(18)
C12 C10 C11 109.8(2)
C13 C10 C11 109.6(2)
C10 C11 H11A 109.5
C10 C11 H11B 109.5
H11A C11 H11B 109.5
C10 C11 H11C 109.5
H11A C11 H11C 109.5
H11B C11 H11C 109.5
C10 C12 H12A 109.5
C10 C12 H12B 109.5
H12A C12 H12B 109.5
C10 C12 H12C 109.5
H12A C12 H12C 109.5
H12B C12 H12C 109.5
C10 C13 H13A 109.5
C10 C13 H13B 109.5
H13A C13 H13B 109.5
C10 C13 H13C 109.5
H13A C13 H13C 109.5
H13B C13 H13C 109.5
O2 C14 C2 112.97(16)
O2 C14 H14A 109.0
C2 C14 H14A 109.0
O2 C14 H14B 109.0
C2 C14 H14B 109.0
H14A C14 H14B 107.8

loop_
_geom_bond_atom_site_label_1
_geom_bond_atom_site_label_2
_geom_bond_distance
O1 C9 1.219(2)
O2 C14 1.406(2)
O2 H1O2 0.86(3)
N1 C8 1.318(2)
N1 C1 1.358(2)
N2 C2 1.315(2)
N2 C1 1.364(2)
C1 C5 1.420(2)
C2 C3 1.412(3)
C2 C14 1.501(3)
C3 C4 1.356(3)
C3 H3A 0.9300
C4 C5 1.403(3)
C4 H4A 0.9300
C5 C6 1.407(3)
C6 C7 1.348(3)
C6 H6A 0.9300
C7 C8 1.421(3)
C7 H7A 0.9300
C8 N3 1.399(2)
N3 C9 1.366(2)
N3 H1N3 0.83(2)
C9 C10 1.530(3)
C10 C12 1.531(3)
C10 C13 1.534(3)
C10 C11 1.539(3)
C11 H11A 0.9600
C11 H11B 0.9600
C11 H11C 0.9600
C12 H12A 0.9600
C12 H12B 0.9600
C12 H12C 0.9600
C13 H13A 0.9600
C13 H13B 0.9600
C13 H13C 0.9600
C14 H14A 0.9700
C14 H14B 0.9700

loop_
_geom_hbond_atom_site_label_D
_geom_hbond_atom_site_label_H
_geom_hbond_atom_site_label_A
_geom_hbond_site_symmetry_A
_geom_hbond_distance_DH
_geom_hbond_distance_HA
_geom_hbond_distance_DA
_geom_hbond_angle_DHA
_geom_hbond_publ_flag
N3 H1N3 O2 3_766 0.83(2) 2.09(2) 2.900(2) 168(2) yes
O2 H1O2 N2 . 0.86(3) 2.10(3) 2.648(2) 121(2) yes

loop_
_geom_torsion_atom_site_label_1
_geom_torsion_atom_site_label_2
_geom_torsion_atom_site_label_3
_geom_torsion_atom_site_label_4
_geom_torsion
C8 N1 C1 N2 -178.99(14)
C8 N1 C1 C5 0.6(2)
C2 N2 C1 N1 178.24(14)
C2 N2 C1 C5 -1.3(2)
C1 N2 C2 C3 0.5(2)
C1 N2 C2 C14 179.94(15)
N2 C2 C3 C4 0.7(3)
C14 C2 C3 C4 -178.71(17)
C2 C3 C4 C5 -1.1(3)
C3 C4 C5 C6 -179.53(17)
C3 C4 C5 C1 0.3(2)
N1 C1 C5 C4 -178.57(15)
N2 C1 C5 C4 0.9(2)
N1 C1 C5 C6 1.3(2)
N2 C1 C5 C6 -179.22(15)
C4 C5 C6 C7 177.13(17)
C1 C5 C6 C7 -2.7(2)
C5 C6 C7 C8 2.3(3)
C1 N1 C8 N3 -177.86(14)
C1 N1 C8 C7 -1.0(2)
C6 C7 C8 N1 -0.4(3)
C6 C7 C8 N3 176.20(16)
N1 C8 N3 C9 -162.20(18)
C7 C8 N3 C9 20.9(3)
C8 N3 C9 O1 5.0(3)
C8 N3 C9 C10 -174.93(18)
O1 C9 C10 C12 -2.5(3)
N3 C9 C10 C12 177.52(19)
O1 C9 C10 C13 117.4(2)
N3 C9 C10 C13 -62.6(2)
O1 C9 C10 C11 -122.2(2)
N3 C9 C10 C11 57.8(2)
N2 C2 C14 O2 -12.0(2)
C3 C2 C14 O2 167.53(16)

loop_
_cod_related_entry_id
_cod_related_entry_database
_cod_related_entry_code
1 ChemSpider 30658397
